data_2213646
loop_
_publ_author_name
'Huan-Mei Guo'

_publ_section_title
;
 3,4-Dichlorohypnone
;
_journal_coeditor_code AT2284
_journal_issue 6
_journal_name_full 'Acta Crystallographica Section E'
_journal_page_first o2812
_journal_page_last o2812
_journal_paper_doi 10.1107/S1600536807021356
_journal_volume 63
_journal_year 2007
_chemical_formula_iupac 'C8 H6 Cl2 O'
_chemical_formula_moiety 'C8 H6 Cl2 O'
_chemical_formula_sum 'C8 H6 Cl2 O'
_chemical_formula_weight 189.03
_chemical_name_systematic
;
1-(3,4-dichlorophenyl)ethanone
;
_space_group_IT_number 14
_symmetry_cell_setting monoclinic
_symmetry_space_group_name_Hall '-P 2ybc'
_symmetry_space_group_name_H-M 'P 1 21/c 1'
_atom_sites_solution_hydrogens geom
_atom_sites_solution_primary direct
_atom_sites_solution_secondary difmap
_audit_creation_method SHELXL97
_cell_angle_alpha 90.00
_cell_angle_beta 102.717(3)
_cell_angle_gamma 90.00
_cell_formula_units_Z 4
_cell_length_a 7.2878(15)
_cell_length_b 10.597(2)
_cell_length_c 10.610(2)
_cell_measurement_reflns_used 3035
_cell_measurement_temperature 294(2)
_cell_measurement_theta_max 26.44
_cell_measurement_theta_min 2.87
_cell_volume 799.3(3)
_computing_cell_refinement 'SAINT (Bruker, 1997)'
_computing_data_collection 'SMART (Bruker, 1997)'
_computing_data_reduction SAINT
_computing_molecular_graphics 'SHELXTL (Bruker, 1997)'
_computing_publication_material SHELXTL
_computing_structure_refinement 'SHELXL97 (Sheldrick, 1997)'
_computing_structure_solution 'SHELXS97 (Sheldrick, 1997)'
_diffrn_ambient_temperature 294(2)
_diffrn_measured_fraction_theta_full 0.995
_diffrn_measured_fraction_theta_max 0.995
_diffrn_measurement_device_type 'Bruker SMART CCD area-detector'
_diffrn_measurement_method '\f and \w'
_diffrn_radiation_monochromator graphite
_diffrn_radiation_source 'fine-focus sealed tube'
_diffrn_radiation_type MoK\a
_diffrn_radiation_wavelength 0.71073
_diffrn_reflns_av_R_equivalents 0.0182
_diffrn_reflns_av_sigmaI/netI 0.0172
_diffrn_reflns_limit_h_max 8
_diffrn_reflns_limit_h_min -9
_diffrn_reflns_limit_k_max 13
_diffrn_reflns_limit_k_min -9
_diffrn_reflns_limit_l_max 12
_diffrn_reflns_limit_l_min -13
_diffrn_reflns_number 4489
_diffrn_reflns_theta_full 26.44
_diffrn_reflns_theta_max 26.44
_diffrn_reflns_theta_min 2.75
_diffrn_standards_number 0
_exptl_absorpt_coefficient_mu 0.743
_exptl_absorpt_correction_T_max 0.8904
_exptl_absorpt_correction_T_min 0.8657
_exptl_absorpt_correction_type multi-scan
_exptl_absorpt_process_details '(SADABS; Bruker, 1997)'
_exptl_crystal_colour colourless
_exptl_crystal_density_diffrn 1.571
_exptl_crystal_density_method 'not measured'
_exptl_crystal_description block
_exptl_crystal_F_000 384
_exptl_crystal_size_max 0.20
_exptl_crystal_size_mid 0.18
_exptl_crystal_size_min 0.16
_refine_diff_density_max 0.261
_refine_diff_density_min -0.291
_refine_ls_extinction_method none
_refine_ls_goodness_of_fit_ref 1.047
_refine_ls_hydrogen_treatment constr
_refine_ls_matrix_type full
_refine_ls_number_parameters 101
_refine_ls_number_reflns 1637
_refine_ls_number_restraints 0
_refine_ls_restrained_S_all 1.047
_refine_ls_R_factor_all 0.0375
_refine_ls_R_factor_gt 0.0326
_refine_ls_shift/su_max 0.001
_refine_ls_shift/su_mean 0.000
_refine_ls_structure_factor_coef Fsqd
_refine_ls_weighting_details 'calc w = 1/[\s^2^(Fo^2^)+(0.0506P)^2^+0.2513P] where P=(Fo^2^+2Fc^2^)/3'
_refine_ls_weighting_scheme calc
_refine_ls_wR_factor_gt 0.0889
_refine_ls_wR_factor_ref 0.0938
_reflns_number_gt 1449
_reflns_number_total 1637
_reflns_threshold_expression I>2\s(I)
_cod_data_source_file at2284.cif
_cod_data_source_block I
_cod_original_sg_symbol_H-M 'P 21/c'
_cod_database_code 2213646
_cod_database_fobs_code 2213646

loop_
_symmetry_equiv_pos_as_xyz
'x, y, z'
'-x, y+1/2, -z+1/2'
'-x, -y, -z'
'x, -y-1/2, z-1/2'

loop_
_atom_site_type_symbol
_atom_site_label
_atom_site_fract_x
_atom_site_fract_y
_atom_site_fract_z
_atom_site_U_iso_or_equiv
_atom_site_adp_type
_atom_site_calc_flag
_atom_site_refinement_flags
_atom_site_occupancy
Cl Cl1 0.09028(8) 0.22661(5) 0.39055(6) 0.06076(19) Uani d . 1
Cl Cl2 0.12712(9) 0.44153(5) 0.19719(5) 0.0671(2) Uani d . 1
O O1 0.4462(2) 0.73876(15) 0.70133(14) 0.0665(4) Uani d . 1
C C1 0.2990(2) 0.50645(18) 0.61880(17) 0.0466(4) Uani d . 1
H H1 0.3372 0.5199 0.7073 0.056 Uiso calc R 1
C C2 0.2314(3) 0.39160(18) 0.57462(18) 0.0495(4) Uani d . 1
H H2 0.2227 0.3271 0.6325 0.059 Uiso calc R 1
C C3 0.1763(2) 0.37135(16) 0.44448(18) 0.0421(4) Uani d . 1
C C4 0.1904(2) 0.46613(16) 0.35993(16) 0.0409(4) Uani d . 1
C C5 0.2580(2) 0.58170(16) 0.40441(16) 0.0409(4) Uani d . 1
H H5 0.2675 0.6458 0.3464 0.049 Uiso calc R 1
C C6 0.3120(2) 0.60317(16) 0.53495(16) 0.0383(4) Uani d . 1
C C7 0.3855(2) 0.72665(17) 0.58718(18) 0.0462(4) Uani d . 1
C C8 0.3836(4) 0.83410(19) 0.4994(2) 0.0637(5) Uani d . 1
H H8A 0.4336 0.9073 0.5485 0.096 Uiso calc R 1
H H8B 0.2567 0.8507 0.4540 0.096 Uiso calc R 1
H H8C 0.4592 0.8146 0.4385 0.096 Uiso calc R 1

loop_
_atom_site_aniso_label
_atom_site_aniso_U_11
_atom_site_aniso_U_22
_atom_site_aniso_U_33
_atom_site_aniso_U_12
_atom_site_aniso_U_13
_atom_site_aniso_U_23
Cl1 0.0682(3) 0.0402(3) 0.0742(4) -0.0130(2) 0.0164(3) -0.0048(2)
Cl2 0.1019(4) 0.0493(3) 0.0420(3) -0.0029(2) -0.0015(2) -0.00618(19)
O1 0.0833(10) 0.0658(10) 0.0479(8) -0.0126(8) 0.0089(7) -0.0161(7)
C1 0.0508(9) 0.0526(10) 0.0374(8) -0.0012(8) 0.0117(7) 0.0003(7)
C2 0.0566(10) 0.0464(10) 0.0486(10) -0.0027(8) 0.0182(8) 0.0091(8)
C3 0.0387(8) 0.0353(8) 0.0540(10) -0.0018(6) 0.0138(7) -0.0021(7)
C4 0.0432(8) 0.0399(9) 0.0385(8) 0.0028(7) 0.0065(7) -0.0021(7)
C5 0.0460(9) 0.0363(8) 0.0403(9) 0.0011(7) 0.0095(7) 0.0014(7)
C6 0.0362(8) 0.0406(9) 0.0398(8) 0.0017(6) 0.0122(6) -0.0022(7)
C7 0.0469(9) 0.0463(10) 0.0471(10) -0.0023(7) 0.0139(8) -0.0109(8)
C8 0.0870(15) 0.0401(10) 0.0653(13) -0.0095(10) 0.0195(11) -0.0077(9)

loop_
_atom_type_symbol
_atom_type_description
_atom_type_scat_dispersion_real
_atom_type_scat_dispersion_imag
_atom_type_scat_source
C C 0.0033 0.0016 'International Tables Vol C Tables 4.2.6.8 and 6.1.1.4'
H H 0.0000 0.0000 'International Tables Vol C Tables 4.2.6.8 and 6.1.1.4'
O O 0.0106 0.0060 'International Tables Vol C Tables 4.2.6.8 and 6.1.1.4'
Cl Cl 0.1484 0.1585 'International Tables Vol C Tables 4.2.6.8 and 6.1.1.4'

loop_
_geom_angle_atom_site_label_1
_geom_angle_atom_site_label_2
_geom_angle_atom_site_label_3
_geom_angle
C2 C1 C6 121.12(17)
C2 C1 H1 119.4
C6 C1 H1 119.4
C1 C2 C3 119.55(17)
C1 C2 H2 120.2
C3 C2 H2 120.2
C4 C3 C2 120.00(16)
C4 C3 Cl1 121.05(14)
C2 C3 Cl1 118.95(14)
C5 C4 C3 120.43(16)
C5 C4 Cl2 118.92(14)
C3 C4 Cl2 120.65(14)
C4 C5 C6 119.93(16)
C4 C5 H5 120.0
C6 C5 H5 120.0
C5 C6 C1 118.97(16)
C5 C6 C7 121.72(16)
C1 C6 C7 119.31(15)
O1 C7 C8 120.41(18)
O1 C7 C6 119.75(17)
C8 C7 C6 119.84(16)
C7 C8 H8A 109.5
C7 C8 H8B 109.5
H8A C8 H8B 109.5
C7 C8 H8C 109.5
H8A C8 H8C 109.5
H8B C8 H8C 109.5

loop_
_geom_bond_atom_site_label_1
_geom_bond_atom_site_label_2
_geom_bond_distance
Cl1 C3 1.7072(17)
Cl2 C4 1.7063(17)
O1 C7 1.201(2)
C1 C2 1.357(3)
C1 C6 1.374(3)
C1 H1 0.9300
C2 C3 1.367(3)
C2 H2 0.9300
C3 C4 1.366(2)
C4 C5 1.365(2)
C5 C6 1.373(2)
C5 H5 0.9300
C6 C7 1.475(2)
C7 C8 1.469(3)
C8 H8A 0.9600
C8 H8B 0.9600
C8 H8C 0.9600

loop_
_geom_torsion_atom_site_label_1
_geom_torsion_atom_site_label_2
_geom_torsion_atom_site_label_3
_geom_torsion_atom_site_label_4
_geom_torsion
C6 C1 C2 C3 0.4(3)
C1 C2 C3 C4 0.4(3)
C1 C2 C3 Cl1 -179.62(14)
C2 C3 C4 C5 -0.5(3)
Cl1 C3 C4 C5 179.49(13)
C2 C3 C4 Cl2 178.55(14)
Cl1 C3 C4 Cl2 -1.4(2)
C3 C4 C5 C6 -0.1(3)
Cl2 C4 C5 C6 -179.19(12)
C4 C5 C6 C1 0.9(2)
C4 C5 C6 C7 -179.87(15)
C2 C1 C6 C5 -1.0(3)
C2 C1 C6 C7 179.71(16)
C5 C6 C7 O1 -173.66(17)
C1 C6 C7 O1 5.6(3)
C5 C6 C7 C8 6.5(3)
C1 C6 C7 C8 -174.27(18)

loop_
_cod_related_entry_id
_cod_related_entry_database
_cod_related_entry_code
1 ChemSpider 68350
